data_7051497
loop_
_publ_author_name
'Freytag, Matthias'
'Jones, Peter G.'
'Ahrens, Birte'
'Fischer, Axel'

_publ_section_title
;
 Hydrogen bonding and halogen...halogen contacts in
 4-halopyridinium halides
;
_journal_name_full 'New Journal of Chemistry'
_journal_paper_doi 10.1039/a906356k
_journal_year 1999
_chemical_formula_sum 'C5 H5 I2 N'
_chemical_formula_weight 332.90
_space_group_IT_number 14
_symmetry_cell_setting monoclinic
_symmetry_space_group_name_Hall '-P 2ybc'
_symmetry_space_group_name_H-M 'P 1 21/c 1'
_cell_angle_alpha 90.00
_cell_angle_beta 102.729(4)
_cell_angle_gamma 90.00
_cell_formula_units_Z 4
_cell_length_a 4.5303(6)
_cell_length_b 21.784(3)
_cell_length_c 8.0761(12)
_cell_measurement_temperature 143(2)
_cell_volume 777.42(19)
_diffrn_ambient_temperature 143(2)
_exptl_crystal_density_diffrn 2.844
_cod_original_sg_symbol_H-M 'P 21/c'
_cod_database_code 7051497

loop_
_symmetry_equiv_pos_as_xyz
'x, y, z'
'-x, y+1/2, -z+1/2'
'-x, -y, -z'
'x, -y-1/2, z-1/2'

loop_
_atom_site_label
_atom_site_type_symbol
_atom_site_fract_x
_atom_site_fract_y
_atom_site_fract_z
_atom_site_U_iso_or_equiv
_atom_site_adp_type
_atom_site_occupancy
_atom_site_symmetry_multiplicity
_atom_site_calc_flag
_atom_site_refinement_flags
_atom_site_disorder_assembly
_atom_site_disorder_group
I1 I 0.79921(7) 0.525064(12) 0.24398(4) 0.01990(8) Uani 1 1 d . . .
I2 I 0.04752(6) 0.183385(12) 0.23281(4) 0.01889(8) Uani 1 1 d . . .
N1 N 0.5082(9) 0.31200(17) 0.2241(5) 0.0206(8) Uani 1 1 d . . .
H1 H 0.4485 0.2735 0.2182 0.025 Uiso 1 1 calc R . .
C2 C 0.4434(10) 0.3476(2) 0.3462(6) 0.0212(9) Uani 1 1 d . . .
H2 H 0.3403 0.3308 0.4263 0.025 Uiso 1 1 calc R . .
C3 C 0.5260(10) 0.4087(2) 0.3561(6) 0.0205(9) Uani 1 1 d . . .
H3 H 0.4804 0.4344 0.4421 0.025 Uiso 1 1 calc R . .
C4 C 0.6776(9) 0.43187(19) 0.2374(6) 0.0166(8) Uani 1 1 d . . .
C5 C 0.7472(10) 0.3929(2) 0.1142(6) 0.0198(8) Uani 1 1 d . . .
H5 H 0.8539 0.4080 0.0338 0.024 Uiso 1 1 calc R . .
C6 C 0.6598(10) 0.3324(2) 0.1105(6) 0.0207(9) Uani 1 1 d . . .
H6 H 0.7068 0.3052 0.0279 0.025 Uiso 1 1 calc R . .

loop_
_atom_site_aniso_label
_atom_site_aniso_U_11
_atom_site_aniso_U_22
_atom_site_aniso_U_33
_atom_site_aniso_U_23
_atom_site_aniso_U_13
_atom_site_aniso_U_12
I1 0.02509(15) 0.01595(14) 0.01939(15) 0.00012(10) 0.00650(11) -0.00170(10)
I2 0.02038(14) 0.01548(13) 0.02200(15) 0.00113(10) 0.00724(11) 0.00003(10)
N1 0.0224(18) 0.0155(17) 0.0216(19) 0.0019(14) -0.0004(15) -0.0025(14)
C2 0.022(2) 0.022(2) 0.021(2) 0.0060(17) 0.0068(17) 0.0013(17)
C3 0.024(2) 0.022(2) 0.017(2) 0.0009(16) 0.0083(17) 0.0013(17)
C4 0.0153(18) 0.0154(18) 0.019(2) 0.0032(15) 0.0029(15) -0.0015(15)
C5 0.021(2) 0.024(2) 0.015(2) 0.0024(17) 0.0060(16) -0.0018(18)
C6 0.025(2) 0.019(2) 0.018(2) -0.0022(16) 0.0038(17) 0.0024(17)

loop_
_geom_bond_atom_site_label_1
_geom_bond_atom_site_label_2
_geom_bond_distance
_geom_bond_site_symmetry_2
_geom_bond_publ_flag
I1 C4 2.101(4) . ?
N1 C2 1.337(6) . ?
N1 C6 1.337(6) . ?
C2 C3 1.380(6) . ?
C3 C4 1.391(6) . ?
C4 C5 1.396(6) . ?
C5 C6 1.375(6) . ?

loop_
_cod_related_entry_id
_cod_related_entry_database
_cod_related_entry_code
1 ChemSpider 15490955
